data_7130913
loop_
_publ_author_name
'Hsieh, Chang-Chih'
'Li, Cheng-Yao'
'Chiang, Ming-Hsi'
'Horng, Yih-Chern'

_publ_section_title
;
 Catalytic O2 Activation toward Oxidative N-S Bond Formation by a Thiolato
 Fe(III) Complex
;
_journal_name_full 'Chemical Communications'
_journal_paper_doi 10.1039/D2CC05375F
_journal_year 2022
_chemical_formula_sum 'C13 H10 N2 O S'
_chemical_formula_weight 242.29
_space_group_crystal_system triclinic
_space_group_IT_number 2
_space_group_name_Hall '-P 1'
_space_group_name_H-M_alt 'P -1'
_atom_sites_solution_hydrogens geom
_audit_creation_method SHELXL-2018/3
_audit_update_record
;
2022-07-28 deposited with the CCDC.	2022-10-26 downloaded from the CCDC.
;
_cell_angle_alpha 83.598(2)
_cell_angle_beta 65.260(2)
_cell_angle_gamma 73.566(2)
_cell_formula_units_Z 2
_cell_length_a 8.4192(5)
_cell_length_b 8.7045(5)
_cell_length_c 8.7097(5)
_cell_measurement_reflns_used 7652
_cell_measurement_temperature 150(2)
_cell_measurement_theta_max 27.88
_cell_measurement_theta_min 2.91
_cell_volume 556.00(6)
_computing_cell_refinement 'Bruker SAINT'
_computing_data_collection 'Bruker APEX2'
_computing_data_reduction 'Bruker SAINT'
_computing_molecular_graphics 'Bruker SHELXTL'
_computing_publication_material 'Bruker SHELXTL'
_computing_structure_refinement 'SHELXL-2014 (Sheldrick 2014)'
_computing_structure_solution 'SHELXS-97 (Sheldrick 2008)'
_diffrn_ambient_temperature 150(2)
_diffrn_measured_fraction_theta_full 0.994
_diffrn_measured_fraction_theta_max 0.993
_diffrn_measurement_device_type 'Bruker APEX-II CCD'
_diffrn_measurement_method '\f and \w scans'
_diffrn_radiation_type MoK\a
_diffrn_radiation_wavelength 0.71073
_diffrn_reflns_av_R_equivalents 0.0266
_diffrn_reflns_av_unetI/netI 0.0207
_diffrn_reflns_Laue_measured_fraction_full 0.994
_diffrn_reflns_Laue_measured_fraction_max 0.993
_diffrn_reflns_limit_h_max 11
_diffrn_reflns_limit_h_min -11
_diffrn_reflns_limit_k_max 11
_diffrn_reflns_limit_k_min -11
_diffrn_reflns_limit_l_max 11
_diffrn_reflns_limit_l_min -11
_diffrn_reflns_number 11550
_diffrn_reflns_point_group_measured_fraction_full 0.994
_diffrn_reflns_point_group_measured_fraction_max 0.993
_diffrn_reflns_theta_full 25.242
_diffrn_reflns_theta_max 27.886
_diffrn_reflns_theta_min 2.912
_exptl_absorpt_coefficient_mu 0.273
_exptl_absorpt_correction_T_max 0.963
_exptl_absorpt_correction_T_min 0.815
_exptl_absorpt_correction_type multi-scan
_exptl_crystal_colour 'light yellow'
_exptl_crystal_density_diffrn 1.447
_exptl_crystal_description block
_exptl_crystal_F_000 312
_exptl_crystal_size_max 0.450
_exptl_crystal_size_mid 0.380
_exptl_crystal_size_min 0.080
_refine_diff_density_max 0.376
_refine_diff_density_min -0.270
_refine_diff_density_rms 0.046
_refine_ls_extinction_method none
_refine_ls_goodness_of_fit_ref 0.920
_refine_ls_hydrogen_treatment constr
_refine_ls_matrix_type full
_refine_ls_number_parameters 154
_refine_ls_number_reflns 2639
_refine_ls_number_restraints 1
_refine_ls_restrained_S_all 1.607
_refine_ls_R_factor_all 0.0363
_refine_ls_R_factor_gt 0.0308
_refine_ls_shift/su_max 0.001
_refine_ls_shift/su_mean 0.000
_refine_ls_structure_factor_coef Fsqd
_refine_ls_weighting_details 'w=1/[\s^2^(Fo^2^)+(0.0500P)^2^+0.3800P] where P=(Fo^2^+2Fc^2^)/3'
_refine_ls_weighting_scheme calc
_refine_ls_wR_factor_gt 0.0806
_refine_ls_wR_factor_ref 0.0886
_reflns_Friedel_coverage 0.000
_reflns_number_gt 2370
_reflns_number_total 2639
_reflns_threshold_expression 'I > 2\s(I)'
_cod_data_source_file d2cc05375f2.cif
_cod_data_source_block compound3n
_cod_database_code 7130913
_shelx_shelxl_version_number 2018/3
_shelx_space_group_comment
;
The symmetry employed for this shelxl refinement is uniquely defined
by the following loop, which should always be used as a source of
symmetry information in preference to the above space-group names.
They are only intended as comments.
;

loop_
_space_group_symop_operation_xyz
'x, y, z'
'-x, -y, -z'

loop_
_atom_site_label
_atom_site_type_symbol
_atom_site_fract_x
_atom_site_fract_y
_atom_site_fract_z
_atom_site_U_iso_or_equiv
_atom_site_adp_type
_atom_site_occupancy
_atom_site_site_symmetry_order
_atom_site_calc_flag
_atom_site_refinement_flags_posn
_atom_site_refinement_flags_adp
_atom_site_refinement_flags_occupancy
_atom_site_disorder_assembly
_atom_site_disorder_group
S1 S 0.56629(4) 0.51869(4) 0.19556(4) 0.02048(11) Uani 1 1 d D . . . .
C1 C 0.83397(17) 0.45692(16) -0.10109(16) 0.0213(3) Uani 1 1 d . . . . .
C9 C 0.60216(17) 0.15290(15) 0.34774(16) 0.0191(2) Uani 1 1 d . . . . .
C10 C 0.50261(18) 0.23010(16) 0.50335(17) 0.0228(3) Uani 1 1 d . . . . .
H10 H 0.395916 0.312521 0.516440 0.027 Uiso 1 1 calc R U . . .
C11 C 0.75606(18) 0.03015(15) 0.33014(17) 0.0220(3) Uani 1 1 d . . . . .
H11 H 0.827764 -0.026523 0.226076 0.026 Uiso 1 1 calc R U . . .
C8 C 0.54898(19) 0.20858(16) 0.20126(17) 0.0225(3) Uani 1 1 d . . . . .
H8A H 0.584729 0.116420 0.125918 0.027 Uiso 1 1 calc R U . . .
H8B H 0.415759 0.251484 0.244470 0.027 Uiso 1 1 calc R U . . .
C2 C 0.73438(17) 0.57924(16) 0.01821(16) 0.0198(2) Uani 1 1 d D . . . .
C13 C 0.69666(19) 0.07829(17) 0.61638(18) 0.0251(3) Uani 1 1 d . . . . .
H13 H 0.731238 0.052975 0.708858 0.030 Uiso 1 1 calc R U . . .
C7 C 0.77936(18) 0.30650(16) -0.04914(16) 0.0215(3) Uani 1 1 d . . . . .
C3 C 0.77081(19) 0.72857(16) -0.00813(18) 0.0248(3) Uani 1 1 d . . . . .
H3 H 0.702213 0.811783 0.073956 0.030 Uiso 1 1 calc R U . . .
C4 C 0.97310(19) 0.48296(19) -0.25204(18) 0.0291(3) Uani 1 1 d . . . . .
H4 H 1.041308 0.400125 -0.334614 0.035 Uiso 1 1 calc R U . . .
C5 C 0.9102(2) 0.75177(18) -0.15775(19) 0.0292(3) Uani 1 1 d . . . . .
H5 H 0.938397 0.852375 -0.177898 0.035 Uiso 1 1 calc R U . . .
C12 C 0.80330(18) -0.00832(16) 0.46727(18) 0.0246(3) Uani 1 1 d . . . . .
H12 H 0.907019 -0.092605 0.458955 0.030 Uiso 1 1 calc R U . . .
C6 C 1.0104(2) 0.6309(2) -0.2798(2) 0.0322(3) Uani 1 1 d . . . . .
H6 H 1.104418 0.650242 -0.382298 0.039 Uiso 1 1 calc R U . . .
N1 N 0.63634(15) 0.33275(13) 0.10503(14) 0.0206(2) Uani 1 1 d . . . . .
O1 O 0.84666(14) 0.17841(12) -0.12625(13) 0.0302(2) Uani 1 1 d . . . . .
N2 N 0.54704(17) 0.19606(14) 0.63610(15) 0.0259(2) Uani 1 1 d . . . . .

loop_
_atom_site_aniso_label
_atom_site_aniso_U_11
_atom_site_aniso_U_22
_atom_site_aniso_U_33
_atom_site_aniso_U_23
_atom_site_aniso_U_13
_atom_site_aniso_U_12
S1 0.02451(18) 0.01792(16) 0.01813(16) 0.00080(11) -0.00714(12) -0.00688(12)
C1 0.0199(6) 0.0235(6) 0.0214(6) 0.0025(5) -0.0106(5) -0.0045(5)
C9 0.0216(6) 0.0176(5) 0.0205(6) 0.0033(4) -0.0083(5) -0.0103(5)
C10 0.0229(6) 0.0208(6) 0.0233(6) 0.0012(5) -0.0081(5) -0.0061(5)
C11 0.0224(6) 0.0192(6) 0.0235(6) -0.0013(5) -0.0067(5) -0.0077(5)
C8 0.0285(7) 0.0210(6) 0.0227(6) 0.0030(5) -0.0125(5) -0.0114(5)
C2 0.0199(6) 0.0229(6) 0.0186(6) 0.0042(5) -0.0100(5) -0.0068(5)
C13 0.0316(7) 0.0251(6) 0.0252(7) 0.0048(5) -0.0159(6) -0.0122(5)
C7 0.0228(6) 0.0228(6) 0.0203(6) -0.0005(5) -0.0113(5) -0.0039(5)
C3 0.0279(7) 0.0230(6) 0.0267(7) 0.0042(5) -0.0139(6) -0.0086(5)
C4 0.0241(6) 0.0339(8) 0.0231(7) 0.0019(5) -0.0055(5) -0.0054(6)
C5 0.0286(7) 0.0306(7) 0.0340(8) 0.0128(6) -0.0166(6) -0.0149(6)
C12 0.0238(6) 0.0206(6) 0.0319(7) 0.0020(5) -0.0133(5) -0.0072(5)
C6 0.0232(7) 0.0416(8) 0.0282(7) 0.0114(6) -0.0074(6) -0.0122(6)
N1 0.0271(6) 0.0173(5) 0.0183(5) 0.0007(4) -0.0090(4) -0.0079(4)
O1 0.0328(5) 0.0247(5) 0.0296(5) -0.0068(4) -0.0104(4) -0.0029(4)
N2 0.0310(6) 0.0249(6) 0.0211(5) -0.0001(4) -0.0087(5) -0.0090(5)

loop_
_atom_type_symbol
_atom_type_description
_atom_type_scat_dispersion_real
_atom_type_scat_dispersion_imag
_atom_type_scat_source
C C 0.0033 0.0016 'International Tables Vol C Tables 4.2.6.8 and 6.1.1.4'
H H 0.0000 0.0000 'International Tables Vol C Tables 4.2.6.8 and 6.1.1.4'
N N 0.0061 0.0033 'International Tables Vol C Tables 4.2.6.8 and 6.1.1.4'
O O 0.0106 0.0060 'International Tables Vol C Tables 4.2.6.8 and 6.1.1.4'
S S 0.1246 0.1234 'International Tables Vol C Tables 4.2.6.8 and 6.1.1.4'

loop_
_geom_angle_atom_site_label_1
_geom_angle_atom_site_label_2
_geom_angle_atom_site_label_3
_geom_angle
_geom_angle_site_symmetry_1
_geom_angle_site_symmetry_3
_geom_angle_publ_flag
N1 S1 C2 89.55(6) . . ?
C2 C1 C4 119.93(13) . . ?
C2 C1 C7 113.76(12) . . ?
C4 C1 C7 126.30(13) . . ?
C10 C9 C11 117.71(12) . . ?
C10 C9 C8 120.30(12) . . ?
C11 C9 C8 121.89(12) . . ?
N2 C10 C9 124.27(12) . . ?
C12 C11 C9 118.89(12) . . ?
N1 C8 C9 111.02(10) . . ?
C1 C2 C3 121.50(12) . . ?
C1 C2 S1 111.53(10) . . ?
C3 C2 S1 126.97(11) . . ?
N2 C13 C12 123.01(13) . . ?
O1 C7 N1 124.51(13) . . ?
O1 C7 C1 127.89(13) . . ?
N1 C7 C1 107.60(11) . . ?
C5 C3 C2 117.77(13) . . ?
C6 C4 C1 119.11(14) . . ?
C3 C5 C6 121.52(13) . . ?
C13 C12 C11 118.91(13) . . ?
C4 C6 C5 120.16(14) . . ?
C7 N1 C8 123.68(11) . . ?
C7 N1 S1 117.53(9) . . ?
C8 N1 S1 118.65(9) . . ?
C10 N2 C13 117.19(12) . . ?

loop_
_geom_bond_atom_site_label_1
_geom_bond_atom_site_label_2
_geom_bond_distance
_geom_bond_site_symmetry_2
_geom_bond_publ_flag
S1 N1 1.7159(11) . ?
S1 C2 1.7543(13) . ?
C1 C2 1.3888(19) . ?
C1 C4 1.3953(19) . ?
C1 C7 1.4713(18) . ?
C9 C10 1.3873(18) . ?
C9 C11 1.3896(18) . ?
C9 C8 1.5102(17) . ?
C10 N2 1.3369(18) . ?
C11 C12 1.3892(19) . ?
C8 N1 1.4641(16) . ?
C2 C3 1.3915(18) . ?
C13 N2 1.3397(18) . ?
C13 C12 1.386(2) . ?
C7 O1 1.2273(17) . ?
C7 N1 1.3655(17) . ?
C3 C5 1.383(2) . ?
C4 C6 1.382(2) . ?
C5 C6 1.395(2) . ?
